data_7062835
loop_
_publ_author_name
'Barman, Souvik'
'Bag, Jayanta'
'Das, Dhiraj'
'Pal, Kuntal'

_publ_section_title
;
 Highly selective solvent free catalysis of CO2 and CS2 fixation under
 mild conditions using electronically varied zinc complexes
;
_journal_issue 45
_journal_name_full 'New Journal of Chemistry'
_journal_page_first 20952
_journal_page_last 20965
_journal_paper_doi 10.1039/D3NJ04231F
_journal_volume 47
_journal_year 2023
_chemical_formula_moiety 'C18 H13 Br N5 O2 Zn, C16 H36 N'
_chemical_formula_sum 'C34 H49 Br N6 O2 Zn'
_chemical_formula_weight 719.07
_space_group_crystal_system triclinic
_space_group_IT_number 2
_space_group_name_Hall '-P 1'
_space_group_name_H-M_alt 'P -1'
_atom_sites_solution_hydrogens geom
_atom_sites_solution_primary dual
_audit_block_doi 10.5517/ccdc.csd.cc2g32vj
_audit_creation_date 2023-10-09
_audit_creation_method
;
Olex2 1.3-alpha
(compiled 2020.11.12 svn.r5f609507 for OlexSys, GUI svn.r6408)
;
_audit_update_record
;
2023-10-10 deposited with the CCDC.	2023-10-24 downloaded from the CCDC.
;
_cell_angle_alpha 91.334(3)
_cell_angle_beta 97.550(4)
_cell_angle_gamma 107.982(3)
_cell_formula_units_Z 2
_cell_length_a 8.5795(9)
_cell_length_b 11.9384(12)
_cell_length_c 18.0751(17)
_cell_measurement_reflns_used 9941
_cell_measurement_temperature 144.99
_cell_measurement_theta_max 34.10
_cell_measurement_theta_min 2.61
_cell_volume 1741.6(3)
_computing_cell_refinement 'SAINT V8.38A (Bruker, 2018)'
_computing_data_reduction 'SAINT V8.38A (Bruker, 2018)'
_computing_molecular_graphics 'Olex2 1.3-alpha (Dolomanov et al., 2009)'
_computing_publication_material 'Olex2 1.3-alpha (Dolomanov et al., 2009)'
_computing_structure_refinement 'XL  (Sheldrick, 2008)'
_computing_structure_solution 'SHELXT 2014/5 (Sheldrick, 2014)'
_diffrn_ambient_temperature 144.99
_diffrn_measured_fraction_theta_full 0.978
_diffrn_measured_fraction_theta_max 0.805
_diffrn_measurement_device_type 'Bruker APEX-II CCD'
_diffrn_measurement_method '\f and \w scans'
_diffrn_radiation_type MoK\a
_diffrn_radiation_wavelength 0.71073
_diffrn_reflns_av_R_equivalents 0.0346
_diffrn_reflns_av_unetI/netI 0.0520
_diffrn_reflns_Laue_measured_fraction_full 0.978
_diffrn_reflns_Laue_measured_fraction_max 0.805
_diffrn_reflns_limit_h_max 13
_diffrn_reflns_limit_h_min -13
_diffrn_reflns_limit_k_max 18
_diffrn_reflns_limit_k_min -13
_diffrn_reflns_limit_l_max 28
_diffrn_reflns_limit_l_min -28
_diffrn_reflns_number 25538
_diffrn_reflns_point_group_measured_fraction_full 0.978
_diffrn_reflns_point_group_measured_fraction_max 0.805
_diffrn_reflns_theta_full 25.242
_diffrn_reflns_theta_max 34.665
_diffrn_reflns_theta_min 2.613
_diffrn_source_current 1.0
_diffrn_source_power 0.05
_diffrn_source_voltage 50.0
_diffrn_standards_number 0
_exptl_absorpt_coefficient_mu 1.891
_exptl_absorpt_correction_T_max 0.7468
_exptl_absorpt_correction_T_min 0.6141
_exptl_absorpt_correction_type multi-scan
_exptl_absorpt_process_details
;
SADABS-2016/2 (Bruker,2016/2) was used for absorption correction.
wR2(int) was 0.0970 before and 0.0487 after correction.
The Ratio of minimum to maximum transmission is 0.8223.
The \l/2 correction factor is Not present.
;
_exptl_crystal_colour orange
_exptl_crystal_density_diffrn 1.371
_exptl_crystal_description needle
_exptl_crystal_F_000 752
_exptl_crystal_size_max 0.2
_exptl_crystal_size_mid 0.12
_exptl_crystal_size_min 0.12
_refine_diff_density_max 0.392
_refine_diff_density_min -0.699
_refine_diff_density_rms 0.068
_refine_ls_extinction_method none
_refine_ls_goodness_of_fit_ref 1.031
_refine_ls_hydrogen_treatment constr
_refine_ls_matrix_type full
_refine_ls_number_parameters 402
_refine_ls_number_reflns 12050
_refine_ls_number_restraints 0
_refine_ls_restrained_S_all 1.031
_refine_ls_R_factor_all 0.0532
_refine_ls_R_factor_gt 0.0365
_refine_ls_shift/su_max 0.000
_refine_ls_shift/su_mean 0.000
_refine_ls_structure_factor_coef Fsqd
_refine_ls_weighting_details 'w=1/[\s^2^(Fo^2^)+(0.0310P)^2^+0.8729P] where P=(Fo^2^+2Fc^2^)/3'
_refine_ls_weighting_scheme calc
_refine_ls_wR_factor_gt 0.0871
_refine_ls_wR_factor_ref 0.0938
_reflns_Friedel_coverage 0.000
_reflns_number_gt 9486
_reflns_number_total 12050
_reflns_threshold_expression 'I > 2\s(I)'
_cod_data_source_file d3nj04231f2.cif
_cod_data_source_block 3OMe
_cod_depositor_comments 'Adding full bibliography for 7062834--7062837.cif.'
_cod_database_code 7062835
_shelx_shelxl_version_number 2016/6
_shelx_space_group_comment
;
The symmetry employed for this shelxl refinement is uniquely defined
by the following loop, which should always be used as a source of
symmetry information in preference to the above space-group names.
They are only intended as comments.
;
_olex2_refinement_description
;
1. Fixed Uiso
 At 1.2 times of:
  All C(H) groups, All C(H,H) groups
 At 1.5 times of:
  All C(H,H,H) groups
2.a Secondary CH2 refined with riding coordinates:
 C4(H4A,H4B), C19(H19A,H19B), C20(H20A,H20B), C21(H21A,H21B), C23(H23A,H23B),
 C24(H24A,H24B), C25(H25A,H25B), C27(H27A,H27B), C28(H28A,H28B), C29(H29A,H29B),
  C31(H31A,H31B), C32(H32A,H32B), C33(H33A,H33B)
2.b Aromatic/amide H refined with riding coordinates:
 C3(H3), C9(H9), C10(H10), C11(H11), C15(H15), C16(H16), C17(H17), C18(H18)
2.c Idealised Me refined as rotating group:
 C13(H13A,H13B,H13C), C22(H22A,H22B,H22C), C26(H26A,H26B,H26C), C30(H30A,H30B,
 H30C), C34(H34A,H34B,H34C)
;
_olex2_submission_special_instructions 'No special instructions were received'

loop_
_space_group_symop_operation_xyz
'x, y, z'
'-x, -y, -z'

loop_
_atom_site_label
_atom_site_type_symbol
_atom_site_fract_x
_atom_site_fract_y
_atom_site_fract_z
_atom_site_U_iso_or_equiv
_atom_site_adp_type
_atom_site_occupancy
_atom_site_site_symmetry_order
_atom_site_calc_flag
_atom_site_refinement_flags_posn
_atom_site_refinement_flags_adp
_atom_site_refinement_flags_occupancy
_atom_site_disorder_assembly
_atom_site_disorder_group
Br1 Br 0.14058(2) 0.46922(2) 0.14727(2) 0.02983(5) Uani 1 1 d . . . . .
Zn1 Zn 0.40807(2) 0.44963(2) 0.19589(2) 0.02018(5) Uani 1 1 d . . . . .
O1 O 0.36902(15) 0.32230(10) 0.26533(6) 0.0225(2) Uani 1 1 d . . . . .
O2 O 0.22487(15) 0.12049(10) 0.31766(7) 0.0251(2) Uani 1 1 d . . . . .
N1 N 0.49735(16) 0.57061(12) 0.29388(8) 0.0204(3) Uani 1 1 d . . . . .
N2 N 0.60591(18) 0.57562(13) 0.16432(8) 0.0251(3) Uani 1 1 d . . . . .
N3 N 0.47803(18) 0.36092(13) 0.10291(8) 0.0236(3) Uani 1 1 d . . . . .
N4 N 0.8805(3) 0.85858(16) 0.17089(12) 0.0456(5) Uani 1 1 d . . . . .
N5 N 0.7225(2) 0.85735(14) 0.37214(9) 0.0342(4) Uani 1 1 d . . . . .
C1 C 0.32631(18) 0.32823(14) 0.33187(8) 0.0187(3) Uani 1 1 d . . . . .
C2 C 0.35606(19) 0.43320(14) 0.37779(9) 0.0199(3) Uani 1 1 d . . . . .
C3 C 0.4506(2) 0.54885(14) 0.35864(9) 0.0209(3) Uani 1 1 d . . . . .
H3 H 0.480064 0.612440 0.395712 0.025 Uiso 1 1 calc R U . . .
C4 C 0.6816(2) 0.55553(16) 0.10113(10) 0.0282(4) Uani 1 1 d . . . . .
H4A H 0.801731 0.570553 0.116675 0.034 Uiso 1 1 calc R U . . .
H4B H 0.667543 0.610105 0.062277 0.034 Uiso 1 1 calc R U . . .
C5 C 0.6626(2) 0.67325(15) 0.20867(9) 0.0231(3) Uani 1 1 d . . . . .
C6 C 0.7861(2) 0.77718(16) 0.18857(10) 0.0289(4) Uani 1 1 d . . . . .
C7 C 0.6058(2) 0.67756(14) 0.27757(9) 0.0222(3) Uani 1 1 d . . . . .
C8 C 0.6699(2) 0.77753(15) 0.32908(10) 0.0244(3) Uani 1 1 d . . . . .
C9 C 0.3031(2) 0.42746(16) 0.44903(9) 0.0245(3) Uani 1 1 d . . . . .
H9 H 0.322990 0.498527 0.478725 0.029 Uiso 1 1 calc R U . . .
C10 C 0.2242(2) 0.32220(17) 0.47603(9) 0.0274(3) Uani 1 1 d . . . . .
H10 H 0.187639 0.320437 0.523499 0.033 Uiso 1 1 calc R U . . .
C11 C 0.1975(2) 0.21662(16) 0.43313(9) 0.0247(3) Uani 1 1 d . . . . .
H11 H 0.145273 0.143096 0.452261 0.030 Uiso 1 1 calc R U . . .
C12 C 0.24659(19) 0.21913(14) 0.36336(9) 0.0205(3) Uani 1 1 d . . . . .
C13 C 0.1473(3) 0.00957(16) 0.34549(12) 0.0327(4) Uani 1 1 d . . . . .
H13A H 0.215795 -0.001148 0.390904 0.049 Uiso 1 1 calc R U . . .
H13B H 0.134555 -0.053830 0.307540 0.049 Uiso 1 1 calc R U . . .
H13C H 0.038033 0.007289 0.357181 0.049 Uiso 1 1 calc R U . . .
C14 C 0.6014(2) 0.42951(16) 0.06992(9) 0.0249(3) Uani 1 1 d . . . . .
C15 C 0.6555(3) 0.3869(2) 0.00897(10) 0.0349(4) Uani 1 1 d . . . . .
H15 H 0.744946 0.436352 -0.012770 0.042 Uiso 1 1 calc R U . . .
C16 C 0.5776(3) 0.2724(2) -0.01931(11) 0.0407(5) Uani 1 1 d . . . . .
H16 H 0.612066 0.242043 -0.061152 0.049 Uiso 1 1 calc R U . . .
C17 C 0.4482(3) 0.20150(19) 0.01382(11) 0.0363(4) Uani 1 1 d . . . . .
H17 H 0.392325 0.122255 -0.004960 0.044 Uiso 1 1 calc R U . . .
C18 C 0.4027(2) 0.24893(17) 0.07478(10) 0.0281(3) Uani 1 1 d . . . . .
H18 H 0.314636 0.200527 0.097807 0.034 Uiso 1 1 calc R U . . .
N6 N 0.73941(16) 0.18805(12) 0.26502(7) 0.0193(2) Uani 1 1 d . . . . .
C19 C 0.56256(19) 0.12417(14) 0.22944(9) 0.0211(3) Uani 1 1 d . . . . .
H19A H 0.549061 0.144672 0.176741 0.025 Uiso 1 1 calc R U . . .
H19B H 0.487075 0.153770 0.255517 0.025 Uiso 1 1 calc R U . . .
C20 C 0.5092(2) -0.00962(15) 0.23086(10) 0.0244(3) Uani 1 1 d . . . . .
H20A H 0.498995 -0.032416 0.282750 0.029 Uiso 1 1 calc R U . . .
H20B H 0.593690 -0.039865 0.212858 0.029 Uiso 1 1 calc R U . . .
C21 C 0.3431(2) -0.06340(16) 0.18097(10) 0.0274(3) Uani 1 1 d . . . . .
H21A H 0.266207 -0.020301 0.192047 0.033 Uiso 1 1 calc R U . . .
H21B H 0.359223 -0.054178 0.127939 0.033 Uiso 1 1 calc R U . . .
C22 C 0.2664(3) -0.19390(17) 0.19262(12) 0.0340(4) Uani 1 1 d . . . . .
H22A H 0.345871 -0.235765 0.185658 0.051 Uiso 1 1 calc R U . . .
H22B H 0.165917 -0.227180 0.156271 0.051 Uiso 1 1 calc R U . . .
H22C H 0.238125 -0.202647 0.243422 0.051 Uiso 1 1 calc R U . . .
C23 C 0.7619(2) 0.32016(14) 0.26399(9) 0.0223(3) Uani 1 1 d . . . . .
H23A H 0.766015 0.342629 0.211738 0.027 Uiso 1 1 calc R U . . .
H23B H 0.662590 0.333800 0.279751 0.027 Uiso 1 1 calc R U . . .
C24 C 0.9138(2) 0.40193(15) 0.31274(10) 0.0241(3) Uani 1 1 d . . . . .
H24A H 1.015561 0.395250 0.295471 0.029 Uiso 1 1 calc R U . . .
H24B H 0.914482 0.380313 0.365297 0.029 Uiso 1 1 calc R U . . .
C25 C 0.9080(2) 0.52793(16) 0.30718(12) 0.0307(4) Uani 1 1 d . . . . .
H25A H 0.910620 0.548778 0.254566 0.037 Uiso 1 1 calc R U . . .
H25B H 0.802068 0.531690 0.321395 0.037 Uiso 1 1 calc R U . . .
C26 C 1.0500(3) 0.61793(18) 0.35658(13) 0.0395(5) Uani 1 1 d . . . . .
H26A H 1.048102 0.598095 0.408826 0.059 Uiso 1 1 calc R U . . .
H26B H 1.038528 0.696651 0.351443 0.059 Uiso 1 1 calc R U . . .
H26C H 1.155285 0.617250 0.341396 0.059 Uiso 1 1 calc R U . . .
C27 C 0.7708(2) 0.15327(14) 0.34435(9) 0.0208(3) Uani 1 1 d . . . . .
H27A H 0.887089 0.196135 0.365569 0.025 Uiso 1 1 calc R U . . .
H27B H 0.757590 0.067849 0.342689 0.025 Uiso 1 1 calc R U . . .
C28 C 0.6585(2) 0.17766(16) 0.39657(9) 0.0244(3) Uani 1 1 d . . . . .
H28A H 0.543390 0.125935 0.380652 0.029 Uiso 1 1 calc R U . . .
H28B H 0.659796 0.260720 0.394368 0.029 Uiso 1 1 calc R U . . .
C29 C 0.7175(2) 0.15491(18) 0.47624(10) 0.0288(4) Uani 1 1 d . . . . .
H29A H 0.830535 0.209734 0.492685 0.035 Uiso 1 1 calc R U . . .
H29B H 0.723009 0.073330 0.477386 0.035 Uiso 1 1 calc R U . . .
C30 C 0.6027(3) 0.17139(19) 0.53026(11) 0.0346(4) Uani 1 1 d . . . . .
H30A H 0.594227 0.251291 0.528086 0.052 Uiso 1 1 calc R U . . .
H30B H 0.647488 0.159976 0.581234 0.052 Uiso 1 1 calc R U . . .
H30C H 0.492585 0.113508 0.516161 0.052 Uiso 1 1 calc R U . . .
C31 C 0.8642(2) 0.15719(15) 0.22198(9) 0.0224(3) Uani 1 1 d . . . . .
H31A H 0.975506 0.213529 0.239745 0.027 Uiso 1 1 calc R U . . .
H31B H 0.867211 0.077451 0.234312 0.027 Uiso 1 1 calc R U . . .
C32 C 0.8297(2) 0.15896(17) 0.13731(9) 0.0261(3) Uani 1 1 d . . . . .
H32A H 0.812924 0.234803 0.124016 0.031 Uiso 1 1 calc R U . . .
H32B H 0.727360 0.094376 0.117566 0.031 Uiso 1 1 calc R U . . .
C33 C 0.9750(2) 0.14376(17) 0.10228(10) 0.0298(4) Uani 1 1 d . . . . .
H33A H 1.078214 0.205298 0.124841 0.036 Uiso 1 1 calc R U . . .
H33B H 0.987144 0.065824 0.113386 0.036 Uiso 1 1 calc R U . . .
C34 C 0.9505(3) 0.1526(2) 0.01802(12) 0.0461(6) Uani 1 1 d . . . . .
H34A H 0.847155 0.092905 -0.004370 0.069 Uiso 1 1 calc R U . . .
H34B H 1.043703 0.139329 -0.002786 0.069 Uiso 1 1 calc R U . . .
H34C H 0.944937 0.231371 0.006904 0.069 Uiso 1 1 calc R U . . .

loop_
_atom_site_aniso_label
_atom_site_aniso_U_11
_atom_site_aniso_U_22
_atom_site_aniso_U_33
_atom_site_aniso_U_23
_atom_site_aniso_U_13
_atom_site_aniso_U_12
Br1 0.02433(9) 0.03258(10) 0.03362(10) 0.00923(7) 0.00641(7) 0.00908(7)
Zn1 0.02051(9) 0.02147(9) 0.01886(9) 0.00402(7) 0.00589(7) 0.00559(7)
O1 0.0282(6) 0.0218(5) 0.0202(5) 0.0045(4) 0.0095(4) 0.0092(5)
O2 0.0273(6) 0.0194(5) 0.0290(6) 0.0052(5) 0.0082(5) 0.0062(5)
N1 0.0187(6) 0.0200(6) 0.0232(6) 0.0039(5) 0.0047(5) 0.0065(5)
N2 0.0235(7) 0.0273(7) 0.0237(6) 0.0037(6) 0.0080(5) 0.0050(6)
N3 0.0236(7) 0.0295(7) 0.0207(6) 0.0053(6) 0.0047(5) 0.0117(6)
N4 0.0460(11) 0.0336(9) 0.0545(11) 0.0121(8) 0.0192(9) 0.0033(8)
N5 0.0421(9) 0.0233(7) 0.0343(8) 0.0044(6) 0.0096(7) 0.0045(7)
C1 0.0149(6) 0.0227(7) 0.0199(6) 0.0043(6) 0.0029(5) 0.0077(5)
C2 0.0167(7) 0.0240(7) 0.0197(6) 0.0039(6) 0.0037(5) 0.0066(6)
C3 0.0204(7) 0.0214(7) 0.0217(7) 0.0019(6) 0.0038(6) 0.0075(6)
C4 0.0272(8) 0.0322(9) 0.0263(8) 0.0085(7) 0.0104(7) 0.0075(7)
C5 0.0209(7) 0.0239(7) 0.0265(7) 0.0093(6) 0.0056(6) 0.0086(6)
C6 0.0295(9) 0.0273(8) 0.0317(9) 0.0086(7) 0.0089(7) 0.0091(7)
C7 0.0205(7) 0.0202(7) 0.0265(7) 0.0059(6) 0.0037(6) 0.0069(6)
C8 0.0258(8) 0.0208(7) 0.0282(8) 0.0085(6) 0.0070(6) 0.0078(6)
C9 0.0232(8) 0.0301(8) 0.0190(7) -0.0005(6) 0.0033(6) 0.0066(6)
C10 0.0238(8) 0.0381(9) 0.0198(7) 0.0059(7) 0.0068(6) 0.0073(7)
C11 0.0193(7) 0.0298(8) 0.0244(7) 0.0092(7) 0.0055(6) 0.0053(6)
C12 0.0159(6) 0.0232(7) 0.0227(7) 0.0054(6) 0.0026(5) 0.0066(6)
C13 0.0346(10) 0.0219(8) 0.0415(10) 0.0088(8) 0.0103(8) 0.0063(7)
C14 0.0260(8) 0.0338(9) 0.0195(7) 0.0087(6) 0.0072(6) 0.0140(7)
C15 0.0403(11) 0.0470(11) 0.0257(8) 0.0097(8) 0.0165(8) 0.0207(9)
C16 0.0544(13) 0.0512(13) 0.0277(9) 0.0013(9) 0.0131(9) 0.0299(11)
C17 0.0450(11) 0.0363(10) 0.0319(9) -0.0029(8) 0.0033(8) 0.0201(9)
C18 0.0290(9) 0.0314(9) 0.0261(8) 0.0028(7) 0.0032(7) 0.0131(7)
N6 0.0165(6) 0.0211(6) 0.0209(6) 0.0018(5) 0.0014(5) 0.0072(5)
C19 0.0160(7) 0.0232(7) 0.0238(7) 0.0012(6) -0.0001(6) 0.0069(6)
C20 0.0220(7) 0.0225(7) 0.0279(8) 0.0024(6) 0.0010(6) 0.0068(6)
C21 0.0231(8) 0.0268(8) 0.0291(8) -0.0013(7) 0.0002(6) 0.0049(6)
C22 0.0315(9) 0.0256(8) 0.0407(10) -0.0030(8) 0.0056(8) 0.0031(7)
C23 0.0205(7) 0.0196(7) 0.0272(7) 0.0035(6) 0.0012(6) 0.0079(6)
C24 0.0213(7) 0.0223(7) 0.0276(8) 0.0019(6) 0.0003(6) 0.0065(6)
C25 0.0268(9) 0.0241(8) 0.0409(10) 0.0009(7) 0.0001(7) 0.0095(7)
C26 0.0362(11) 0.0256(9) 0.0527(12) -0.0031(9) -0.0016(9) 0.0077(8)
C27 0.0202(7) 0.0236(7) 0.0194(7) 0.0029(6) 0.0004(6) 0.0092(6)
C28 0.0223(7) 0.0285(8) 0.0242(7) 0.0033(6) 0.0050(6) 0.0099(6)
C29 0.0280(9) 0.0360(9) 0.0230(7) -0.0004(7) 0.0036(7) 0.0109(7)
C30 0.0346(10) 0.0404(10) 0.0298(9) -0.0010(8) 0.0109(8) 0.0107(8)
C31 0.0184(7) 0.0268(8) 0.0241(7) 0.0019(6) 0.0043(6) 0.0097(6)
C32 0.0223(8) 0.0333(9) 0.0228(7) 0.0019(7) 0.0039(6) 0.0085(7)
C33 0.0295(9) 0.0316(9) 0.0295(8) 0.0005(7) 0.0102(7) 0.0089(7)
C34 0.0450(12) 0.0667(16) 0.0298(10) 0.0016(10) 0.0147(9) 0.0184(11)

loop_
_atom_type_symbol
_atom_type_description
_atom_type_scat_dispersion_real
_atom_type_scat_dispersion_imag
_atom_type_scat_source
C C 0.0033 0.0016 'International Tables Vol C Tables 4.2.6.8 and 6.1.1.4'
H H 0.0000 0.0000 'International Tables Vol C Tables 4.2.6.8 and 6.1.1.4'
Br Br -0.2901 2.4595 'International Tables Vol C Tables 4.2.6.8 and 6.1.1.4'
N N 0.0061 0.0033 'International Tables Vol C Tables 4.2.6.8 and 6.1.1.4'
O O 0.0106 0.0060 'International Tables Vol C Tables 4.2.6.8 and 6.1.1.4'
Zn Zn 0.2839 1.4301 'International Tables Vol C Tables 4.2.6.8 and 6.1.1.4'

loop_
_geom_angle_atom_site_label_1
_geom_angle_atom_site_label_2
_geom_angle_atom_site_label_3
_geom_angle
_geom_angle_site_symmetry_1
_geom_angle_site_symmetry_3
_geom_angle_publ_flag
O1 Zn1 Br1 107.51(4) . . ?
O1 Zn1 N1 86.61(5) . . ?
O1 Zn1 N2 137.82(6) . . ?
O1 Zn1 N3 99.65(5) . . ?
N1 Zn1 Br1 105.11(4) . . ?
N1 Zn1 N3 145.66(5) . . ?
N2 Zn1 Br1 114.24(4) . . ?
N2 Zn1 N1 77.32(5) . . ?
N2 Zn1 N3 75.58(6) . . ?
N3 Zn1 Br1 105.03(4) . . ?
C1 O1 Zn1 125.93(10) . . ?
C12 O2 C13 116.74(14) . . ?
C3 N1 Zn1 124.46(11) . . ?
C3 N1 C7 124.22(15) . . ?
C7 N1 Zn1 111.25(10) . . ?
C4 N2 Zn1 122.02(12) . . ?
C5 N2 Zn1 114.74(11) . . ?
C5 N2 C4 123.16(15) . . ?
C14 N3 Zn1 115.21(12) . . ?
C14 N3 C18 118.58(15) . . ?
C18 N3 Zn1 126.09(11) . . ?
O1 C1 C2 125.94(14) . . ?
O1 C1 C12 117.87(14) . . ?
C2 C1 C12 116.16(14) . . ?
C1 C2 C3 123.48(14) . . ?
C9 C2 C1 120.34(15) . . ?
C9 C2 C3 116.01(15) . . ?
N1 C3 C2 123.67(15) . . ?
N1 C3 H3 118.2 . . ?
C2 C3 H3 118.2 . . ?
N2 C4 H4A 109.9 . . ?
N2 C4 H4B 109.9 . . ?
N2 C4 C14 109.15(14) . . ?
H4A C4 H4B 108.3 . . ?
C14 C4 H4A 109.9 . . ?
C14 C4 H4B 109.9 . . ?
N2 C5 C6 121.53(15) . . ?
N2 C5 C7 120.04(15) . . ?
C7 C5 C6 118.42(16) . . ?
N4 C6 C5 178.1(2) . . ?
N1 C7 C5 113.74(15) . . ?
N1 C7 C8 123.57(15) . . ?
C5 C7 C8 122.24(15) . . ?
N5 C8 C7 178.57(19) . . ?
C2 C9 H9 119.2 . . ?
C10 C9 C2 121.59(16) . . ?
C10 C9 H9 119.2 . . ?
C9 C10 H10 120.2 . . ?
C9 C10 C11 119.54(15) . . ?
C11 C10 H10 120.2 . . ?
C10 C11 H11 119.8 . . ?
C12 C11 C10 120.32(15) . . ?
C12 C11 H11 119.8 . . ?
O2 C12 C1 113.81(13) . . ?
O2 C12 C11 124.20(15) . . ?
C11 C12 C1 121.99(15) . . ?
O2 C13 H13A 109.5 . . ?
O2 C13 H13B 109.5 . . ?
O2 C13 H13C 109.5 . . ?
H13A C13 H13B 109.5 . . ?
H13A C13 H13C 109.5 . . ?
H13B C13 H13C 109.5 . . ?
N3 C14 C4 117.81(14) . . ?
N3 C14 C15 121.76(17) . . ?
C15 C14 C4 120.43(16) . . ?
C14 C15 H15 120.4 . . ?
C16 C15 C14 119.14(18) . . ?
C16 C15 H15 120.4 . . ?
C15 C16 H16 120.3 . . ?
C15 C16 C17 119.38(18) . . ?
C17 C16 H16 120.3 . . ?
C16 C17 H17 120.8 . . ?
C18 C17 C16 118.41(19) . . ?
C18 C17 H17 120.8 . . ?
N3 C18 C17 122.71(18) . . ?
N3 C18 H18 118.6 . . ?
C17 C18 H18 118.6 . . ?
C19 N6 C23 106.60(12) . . ?
C19 N6 C31 111.44(12) . . ?
C27 N6 C19 110.80(12) . . ?
C27 N6 C23 110.84(12) . . ?
C27 N6 C31 106.98(12) . . ?
C31 N6 C23 110.25(12) . . ?
N6 C19 H19A 108.5 . . ?
N6 C19 H19B 108.5 . . ?
N6 C19 C20 115.20(13) . . ?
H19A C19 H19B 107.5 . . ?
C20 C19 H19A 108.5 . . ?
C20 C19 H19B 108.5 . . ?
C19 C20 H20A 109.7 . . ?
C19 C20 H20B 109.7 . . ?
C19 C20 C21 109.61(14) . . ?
H20A C20 H20B 108.2 . . ?
C21 C20 H20A 109.7 . . ?
C21 C20 H20B 109.7 . . ?
C20 C21 H21A 109.3 . . ?
C20 C21 H21B 109.3 . . ?
H21A C21 H21B 107.9 . . ?
C22 C21 C20 111.83(16) . . ?
C22 C21 H21A 109.3 . . ?
C22 C21 H21B 109.3 . . ?
C21 C22 H22A 109.5 . . ?
C21 C22 H22B 109.5 . . ?
C21 C22 H22C 109.5 . . ?
H22A C22 H22B 109.5 . . ?
H22A C22 H22C 109.5 . . ?
H22B C22 H22C 109.5 . . ?
N6 C23 H23A 108.2 . . ?
N6 C23 H23B 108.2 . . ?
H23A C23 H23B 107.3 . . ?
C24 C23 N6 116.38(13) . . ?
C24 C23 H23A 108.2 . . ?
C24 C23 H23B 108.2 . . ?
C23 C24 H24A 110.1 . . ?
C23 C24 H24B 110.1 . . ?
C23 C24 C25 108.12(14) . . ?
H24A C24 H24B 108.4 . . ?
C25 C24 H24A 110.1 . . ?
C25 C24 H24B 110.1 . . ?
C24 C25 H25A 108.9 . . ?
C24 C25 H25B 108.9 . . ?
H25A C25 H25B 107.8 . . ?
C26 C25 C24 113.18(16) . . ?
C26 C25 H25A 108.9 . . ?
C26 C25 H25B 108.9 . . ?
C25 C26 H26A 109.5 . . ?
C25 C26 H26B 109.5 . . ?
C25 C26 H26C 109.5 . . ?
H26A C26 H26B 109.5 . . ?
H26A C26 H26C 109.5 . . ?
H26B C26 H26C 109.5 . . ?
N6 C27 H27A 108.5 . . ?
N6 C27 H27B 108.5 . . ?
N6 C27 C28 115.04(13) . . ?
H27A C27 H27B 107.5 . . ?
C28 C27 H27A 108.5 . . ?
C28 C27 H27B 108.5 . . ?
C27 C28 H28A 109.7 . . ?
C27 C28 H28B 109.7 . . ?
C27 C28 C29 109.79(14) . . ?
H28A C28 H28B 108.2 . . ?
C29 C28 H28A 109.7 . . ?
C29 C28 H28B 109.7 . . ?
C28 C29 H29A 109.3 . . ?
C28 C29 H29B 109.3 . . ?
C28 C29 C30 111.78(16) . . ?
H29A C29 H29B 107.9 . . ?
C30 C29 H29A 109.3 . . ?
C30 C29 H29B 109.3 . . ?
C29 C30 H30A 109.5 . . ?
C29 C30 H30B 109.5 . . ?
C29 C30 H30C 109.5 . . ?
H30A C30 H30B 109.5 . . ?
H30A C30 H30C 109.5 . . ?
H30B C30 H30C 109.5 . . ?
N6 C31 H31A 108.4 . . ?
N6 C31 H31B 108.4 . . ?
H31A C31 H31B 107.5 . . ?
C32 C31 N6 115.40(13) . . ?
C32 C31 H31A 108.4 . . ?
C32 C31 H31B 108.4 . . ?
C31 C32 H32A 109.7 . . ?
C31 C32 H32B 109.7 . . ?
C31 C32 C33 109.94(14) . . ?
H32A C32 H32B 108.2 . . ?
C33 C32 H32A 109.7 . . ?
C33 C32 H32B 109.7 . . ?
C32 C33 H33A 109.3 . . ?
C32 C33 H33B 109.3 . . ?
H33A C33 H33B 107.9 . . ?
C34 C33 C32 111.72(17) . . ?
C34 C33 H33A 109.3 . . ?
C34 C33 H33B 109.3 . . ?
C33 C34 H34A 109.5 . . ?
C33 C34 H34B 109.5 . . ?
C33 C34 H34C 109.5 . . ?
H34A C34 H34B 109.5 . . ?
H34A C34 H34C 109.5 . . ?
H34B C34 H34C 109.5 . . ?

loop_
_geom_bond_atom_site_label_1
_geom_bond_atom_site_label_2
_geom_bond_distance
_geom_bond_site_symmetry_2
_geom_bond_publ_flag
Br1 Zn1 2.4299(4) . ?
Zn1 O1 1.9706(11) . ?
Zn1 N1 2.1566(14) . ?
Zn1 N2 2.0463(14) . ?
Zn1 N3 2.2094(14) . ?
O1 C1 1.3092(18) . ?
O2 C12 1.372(2) . ?
O2 C13 1.423(2) . ?
N1 C3 1.293(2) . ?
N1 C7 1.393(2) . ?
N2 C4 1.436(2) . ?
N2 C5 1.320(2) . ?
N3 C14 1.342(2) . ?
N3 C18 1.346(2) . ?
N4 C6 1.140(2) . ?
N5 C8 1.151(2) . ?
C1 C2 1.422(2) . ?
C1 C12 1.440(2) . ?
C2 C3 1.445(2) . ?
C2 C9 1.417(2) . ?
C3 H3 0.9500 . ?
C4 H4A 0.9900 . ?
C4 H4B 0.9900 . ?
C4 C14 1.508(3) . ?
C5 C6 1.451(2) . ?
C5 C7 1.401(2) . ?
C7 C8 1.415(2) . ?
C9 H9 0.9500 . ?
C9 C10 1.366(2) . ?
C10 H10 0.9500 . ?
C10 C11 1.404(3) . ?
C11 H11 0.9500 . ?
C11 C12 1.379(2) . ?
C13 H13A 0.9800 . ?
C13 H13B 0.9800 . ?
C13 H13C 0.9800 . ?
C14 C15 1.393(2) . ?
C15 H15 0.9500 . ?
C15 C16 1.375(3) . ?
C16 H16 0.9500 . ?
C16 C17 1.387(3) . ?
C17 H17 0.9500 . ?
C17 C18 1.381(3) . ?
C18 H18 0.9500 . ?
N6 C19 1.518(2) . ?
N6 C23 1.530(2) . ?
N6 C27 1.515(2) . ?
N6 C31 1.529(2) . ?
C19 H19A 0.9900 . ?
C19 H19B 0.9900 . ?
C19 C20 1.522(2) . ?
C20 H20A 0.9900 . ?
C20 H20B 0.9900 . ?
C20 C21 1.525(2) . ?
C21 H21A 0.9900 . ?
C21 H21B 0.9900 . ?
C21 C22 1.524(3) . ?
C22 H22A 0.9800 . ?
C22 H22B 0.9800 . ?
C22 H22C 0.9800 . ?
C23 H23A 0.9900 . ?
C23 H23B 0.9900 . ?
C23 C24 1.517(2) . ?
C24 H24A 0.9900 . ?
C24 H24B 0.9900 . ?
C24 C25 1.525(2) . ?
C25 H25A 0.9900 . ?
C25 H25B 0.9900 . ?
C25 C26 1.516(3) . ?
C26 H26A 0.9800 . ?
C26 H26B 0.9800 . ?
C26 H26C 0.9800 . ?
C27 H27A 0.9900 . ?
C27 H27B 0.9900 . ?
C27 C28 1.517(2) . ?
C28 H28A 0.9900 . ?
C28 H28B 0.9900 . ?
C28 C29 1.522(2) . ?
C29 H29A 0.9900 . ?
C29 H29B 0.9900 . ?
C29 C30 1.525(3) . ?
C30 H30A 0.9800 . ?
C30 H30B 0.9800 . ?
C30 H30C 0.9800 . ?
C31 H31A 0.9900 . ?
C31 H31B 0.9900 . ?
C31 C32 1.522(2) . ?
C32 H32A 0.9900 . ?
C32 H32B 0.9900 . ?
C32 C33 1.526(2) . ?
C33 H33A 0.9900 . ?
C33 H33B 0.9900 . ?
C33 C34 1.521(3) . ?
C34 H34A 0.9800 . ?
C34 H34B 0.9800 . ?
C34 H34C 0.9800 . ?

loop_
_geom_torsion_atom_site_label_1
_geom_torsion_atom_site_label_2
_geom_torsion_atom_site_label_3
_geom_torsion_atom_site_label_4
_geom_torsion
_geom_torsion_site_symmetry_1
_geom_torsion_site_symmetry_2
_geom_torsion_site_symmetry_3
_geom_torsion_site_symmetry_4
_geom_torsion_publ_flag
Zn1 O1 C1 C2 -24.1(2) . . . . ?
Zn1 O1 C1 C12 158.09(11) . . . . ?
Zn1 N1 C3 C2 11.9(2) . . . . ?
Zn1 N1 C7 C5 -14.41(17) . . . . ?
Zn1 N1 C7 C8 173.14(13) . . . . ?
Zn1 N2 C4 C14 -4.6(2) . . . . ?
Zn1 N2 C5 C6 -171.02(13) . . . . ?
Zn1 N2 C5 C7 10.1(2) . . . . ?
Zn1 N3 C14 C4 2.32(19) . . . . ?
Zn1 N3 C14 C15 -177.92(14) . . . . ?
Zn1 N3 C18 C17 176.46(14) . . . . ?
O1 C1 C2 C3 -4.9(3) . . . . ?
O1 C1 C2 C9 179.96(15) . . . . ?
O1 C1 C12 O2 -0.3(2) . . . . ?
O1 C1 C12 C11 179.89(15) . . . . ?
N2 C4 C14 N3 1.1(2) . . . . ?
N2 C4 C14 C15 -178.65(17) . . . . ?
N2 C5 C7 N1 3.6(2) . . . . ?
N2 C5 C7 C8 176.12(16) . . . . ?
N3 C14 C15 C16 1.6(3) . . . . ?
C1 C2 C3 N1 10.0(3) . . . . ?
C1 C2 C9 C10 0.7(3) . . . . ?
C2 C1 C12 O2 -178.33(13) . . . . ?
C2 C1 C12 C11 1.8(2) . . . . ?
C2 C9 C10 C11 1.3(3) . . . . ?
C3 N1 C7 C5 168.51(15) . . . . ?
C3 N1 C7 C8 -3.9(3) . . . . ?
C3 C2 C9 C10 -174.80(16) . . . . ?
C4 N2 C5 C6 12.4(3) . . . . ?
C4 N2 C5 C7 -166.48(16) . . . . ?
C4 C14 C15 C16 -178.61(18) . . . . ?
C5 N2 C4 C14 171.80(16) . . . . ?
C6 C5 C7 N1 -175.32(15) . . . . ?
C6 C5 C7 C8 -2.8(2) . . . . ?
C7 N1 C3 C2 -171.41(15) . . . . ?
C9 C2 C3 N1 -174.66(16) . . . . ?
C9 C10 C11 C12 -1.7(3) . . . . ?
C10 C11 C12 O2 -179.76(15) . . . . ?
C10 C11 C12 C1 0.1(3) . . . . ?
C12 C1 C2 C3 172.94(14) . . . . ?
C12 C1 C2 C9 -2.2(2) . . . . ?
C13 O2 C12 C1 179.79(14) . . . . ?
C13 O2 C12 C11 -0.4(2) . . . . ?
C14 N3 C18 C17 0.6(3) . . . . ?
C14 C15 C16 C17 -0.6(3) . . . . ?
C15 C16 C17 C18 -0.3(3) . . . . ?
C16 C17 C18 N3 0.4(3) . . . . ?
C18 N3 C14 C4 178.63(15) . . . . ?
C18 N3 C14 C15 -1.6(3) . . . . ?
N6 C19 C20 C21 -169.28(14) . . . . ?
N6 C23 C24 C25 -176.89(14) . . . . ?
N6 C27 C28 C29 -172.22(14) . . . . ?
N6 C31 C32 C33 172.14(14) . . . . ?
C19 N6 C23 C24 165.82(14) . . . . ?
C19 N6 C27 C28 -58.61(18) . . . . ?
C19 N6 C31 C32 45.47(18) . . . . ?
C19 C20 C21 C22 -168.13(15) . . . . ?
C23 N6 C19 C20 -174.96(13) . . . . ?
C23 N6 C27 C28 59.52(17) . . . . ?
C23 N6 C31 C32 -72.68(17) . . . . ?
C23 C24 C25 C26 177.31(16) . . . . ?
C27 N6 C19 C20 -54.28(17) . . . . ?
C27 N6 C23 C24 45.16(18) . . . . ?
C27 N6 C31 C32 166.72(14) . . . . ?
C27 C28 C29 C30 -176.71(16) . . . . ?
C31 N6 C19 C20 64.71(17) . . . . ?
C31 N6 C23 C24 -73.09(17) . . . . ?
C31 N6 C27 C28 179.74(14) . . . . ?
C31 C32 C33 C34 -176.46(17) . . . . ?
